data_7042212
loop_
_publ_author_name
'Lii, Kwang-Hwa'
'Huang, Chih-Yuan'

_publ_section_title
;
 CsFe3(PO4)3(OH2)2 : a mixed-valence iron phosphate containing trimeric
 units of iron-oxygen polyhedra
;
_journal_name_full 'Journal of the Chemichal Society, Dalton Transactions'
_journal_page_first 571
_journal_page_last 574
_journal_paper_doi 10.1039/DT9950000571
_journal_year 1995
_chemical_formula_sum 'Cs Fe3 H4 O14 P3'
_chemical_formula_weight 621.40
_space_group_IT_number 15
_symmetry_cell_setting monoclinic
_symmetry_Int_Tables_number 15
_symmetry_space_group_name_Hall '-C 2yc'
_symmetry_space_group_name_H-M 'C 1 2/c 1'
_cell_angle_alpha 90.
_cell_angle_beta 108.60(1)
_cell_angle_gamma 90.
_cell_formula_units_Z 4
_cell_length_a 11.435(2)
_cell_length_b 10.488(1)
_cell_length_c 9.024(2)
_cell_volume 1025.7(3)
_diffrn_ambient_temperature 296
_diffrn_radiation_probe x-ray
_diffrn_radiation_type MoK\a
_diffrn_radiation_wavelength 0.70930
_exptl_absorpt_coefficient_mu 7.02
_exptl_crystal_density_diffrn 3.425
_exptl_crystal_F_000 1176
_refine_ls_number_parameters 98
_refine_ls_number_reflns 1264
_refine_ls_R_factor_gt 0.0198
_refine_ls_wR_factor_gt 0.0241
_cod_data_source_file J-Chem-Soc-Dalton-Trans-1995-571-574.cif
_cod_data_source_block 1
_cod_depositor_comments
;
H atom coordinates not given
Thermal parameters not provided, set all to 0.01
;
_cod_original_cell_volume 1205.1(3)
_cod_original_sg_symbol_H-M 'C 2/c'
_cod_original_formula_sum 'H4 Cs Fe3 O14 P3'
_cod_database_code 7042212

loop_
_symmetry_equiv_pos_site_id
_symmetry_equiv_pos_as_xyz
1 x,y,z
2 -x,y,1/2-z
3 -x,-y,-z
4 x,-y,1/2+z
5 1/2+x,1/2+y,z
6 1/2-x,1/2+y,1/2-z
7 1/2-x,1/2-y,-z
8 1/2+x,1/2-y,1/2+z

loop_
_atom_site_label
_atom_site_type_symbol
_atom_site_thermal_displace_type
_atom_site_fract_x
_atom_site_fract_y
_atom_site_fract_z
_atom_site_occupancy
_atom_site_U_iso_or_equiv
_atom_site_calc_flag
_atom_site_refinement_flags
_atom_site_disorder_assembly
_atom_site_disorder_group
Fe1 Fe Uiso 0.00000 0.71841(6) 0.25000 1.000 0.0100 . . . .
Fe2 Fe Uiso -0.32764(3) 0.42468(4) 0.07450(5) 1.000 0.0100 . . . .
P1 P Uiso 0.00000 -0.00840(10) 0.25000 1.000 0.0100 . . . .
P2 P Uiso 0.20795(6) 0.62873(8) 0.17100(10) 1.000 0.0100 . . . .
O1 O Uiso -0.2859(2) 0.5846(2) 0.1700(3) 1.000 0.0100 . . . .
OW4 O Uiso 0.1174(2) 0.2966(3) -0.0165(3) 1.000 0.0100 . . . .
O2 O Uiso -0.2240(2) 0.4514(2) -0.0380(3) 1.000 0.0100 . . . .
O3 O Uiso -0.0578(2) 0.0790(2) 0.1150(3) 1.000 0.0100 . . . .
O5 O Uiso -0.2629(2) 0.2687(2) 0.1560(3) 1.000 0.0100 . . . .
O6 O Uiso -0.4263(2) 0.3996(2) 0.2020(3) 1.000 0.0100 . . . .
O7 O Uiso 0.0951(2) 0.6138(2) 0.1667(3) 1.000 0.0100 . . . .
Cs Cs Uiso 0.00000 0.35825(3) 0.25000 1.000 0.0100 . . . .

loop_
_geom_angle_atom_site_label_1
_geom_angle_atom_site_label_2
_geom_angle_atom_site_label_3
_geom_angle
_geom_angle_site_symmetry_1
_geom_angle_site_symmetry_2
_geom_angle_site_symmetry_3
_geom_angle_publ_flag
O7 Fe1 O7 107.87(10) . . 2_555 yes
OW4 Fe1 O7 79.67(11) 3_565 . . yes
OW4 Fe1 O7 95.25(11) 4_565 . . yes
O6 Fe1 O7 96.94(9) 5_555 . . yes
O6 Fe1 O7 155.05(10) 6_455 . . yes
OW4 Fe1 O7 95.25(11) 3_565 . 2_555 yes
OW4 Fe1 O7 79.67(11) 4_565 . 2_555 yes
O6 Fe1 O7 155.05(10) 5_555 . 2_555 yes
O6 Fe1 O7 96.94(9) 6_455 . 2_555 yes
OW4 Fe1 OW4 171.45(13) 3_565 . 4_565 yes
OW4 Fe1 O6 91.71(11) 3_565 . 5_555 yes
OW4 Fe1 O6 95.76(11) 3_565 . 6_455 yes
OW4 Fe1 O6 95.76(11) 4_565 . 5_555 yes
OW4 Fe1 O6 91.71(11) 4_565 . 6_455 yes
O6 Fe1 O6 58.46(9) 5_555 . 6_455 yes
O1 Fe2 O2 90.18(10) . . . yes
O1 Fe2 O5 126.68(11) . . . yes
O1 Fe2 O6 87.60(10) . . . yes
O1 Fe2 O3 117.31(10) . . 7_455 yes
O2 Fe2 O5 96.28(11) . . . yes
O2 Fe2 O6 176.37(11) . . . yes
O2 Fe2 O3 83.01(11) . . 7_455 yes
O5 Fe2 O6 82.78(10) . . . yes
O3 Fe2 O5 116.01(10) 7_455 . . yes
O3 Fe2 O6 100.56(11) 7_455 . . yes
O3 P1 O3 104.61(14) . . 2_555 yes
O3 P1 O6 108.35(14) . . 5_545 yes
O3 P1 O6 120.46(14) . . 6_445 yes
O3 P1 O6 120.46(13) 2_555 . 5_545 yes
O3 P1 O6 108.35(14) 2_555 . 6_445 yes
O6 P1 O6 95.56(14) 5_545 . 6_445 yes
O1 P2 O7 105.97(16) 2_555 . . yes
O2 P2 O7 106.29(15) 3_565 . . yes
O5 P2 O7 111.13(14) 5_555 . . yes
O1 P2 O2 113.52(14) 2_555 . 3_565 yes
O1 P2 O5 107.61(14) 2_555 . 5_555 yes
O2 P2 O5 112.18(14) 3_565 . 5_555 yes
Fe2 O1 P2 134.54(15) . . 2_555 yes
Fe2 O2 P2 128.38(14) . . 3_565 yes
Fe2 O3 P1 139.53(15) 7_455 . . yes
Fe2 O5 P2 144.90(17) . . 5_445 yes
Fe1 O6 Fe2 126.38(12) 5_445 . . yes
Fe2 O6 P1 128.22(14) . . 5_455 yes
Fe1 O6 P1 102.99(13) 5_445 . 5_455 yes
Fe1 O7 P2 128.62(16) . . . yes

loop_
_geom_bond_atom_site_label_1
_geom_bond_atom_site_label_2
_geom_bond_distance
_geom_bond_site_symmetry_1
_geom_bond_site_symmetry_2
_geom_bond_publ_flag
Fe1 O7 1.864(2) . . yes
Fe1 O7 1.864(2) . 2_555 yes
Fe1 OW4 2.112(3) . 3_565 yes
Fe1 OW4 2.112(3) . 4_565 yes
Fe1 O6 2.178(2) . 5_555 yes
Fe1 O6 2.178(2) . 6_455 yes
Fe2 O1 1.877(2) . . yes
Fe2 O2 1.811(3) . . yes
Fe2 O5 1.849(2) . . yes
Fe2 O6 1.869(3) . . yes
Fe2 O3 1.792(3) . 7_455 yes
P1 O3 1.499(3) . . yes
P1 O3 1.499(3) . 2_555 yes
P1 O6 1.436(2) . 5_545 yes
P1 O6 1.436(2) . 6_445 yes
P2 O7 1.288(3) . . yes
P2 O1 1.501(3) . 2_555 yes
P2 O2 1.524(3) . 3_565 yes
P2 O5 1.521(2) . 5_555 yes

loop_
_geom_torsion_atom_site_label_1
_geom_torsion_atom_site_label_2
_geom_torsion_atom_site_label_3
_geom_torsion_atom_site_label_4
_geom_torsion
_geom_torsion_site_symmetry_1
_geom_torsion_site_symmetry_2
_geom_torsion_site_symmetry_3
_geom_torsion_site_symmetry_4
_geom_torsion_publ_flag
O7 Fe1 O7 P2 -140.7(2) 2_555 . . . no
OW4 Fe1 O7 P2 127.0(2) 3_565 . . . no
OW4 Fe1 O7 P2 -59.9(2) 4_565 . . . no
O6 Fe1 O7 P2 36.6(2) 5_555 . . . no
O6 Fe1 O7 P2 45.7(4) 6_455 . . . no
O2 Fe2 O1 P2 -105.5(2) . . . 2_555 no
O5 Fe2 O1 P2 -7.6(3) . . . 2_555 no
O6 Fe2 O1 P2 71.6(2) . . . 2_555 no
O3 Fe2 O1 P2 172.26(19) 7_455 . . 2_555 no
O1 Fe2 O2 P2 -171.91(19) . . . 3_565 no
O5 Fe2 O2 P2 61.1(2) . . . 3_565 no
O3 Fe2 O2 P2 -54.40(19) 7_455 . . 3_565 no
O1 Fe2 O5 P2 142.1(3) . . . 5_445 no
O2 Fe2 O5 P2 -123.0(3) . . . 5_445 no
O6 Fe2 O5 P2 60.6(3) . . . 5_445 no
O3 Fe2 O5 P2 -37.7(3) 7_455 . . 5_445 no
O1 Fe2 O6 Fe1 -163.52(16) . . . 5_445 no
O1 Fe2 O6 P1 37.2(2) . . . 5_455 no
O5 Fe2 O6 Fe1 -36.08(15) . . . 5_445 no
O5 Fe2 O6 P1 164.6(2) . . . 5_455 no
O1 P2 O7 Fe1 80.0(2) 2_555 . . . no
O2 P2 O7 Fe1 -158.96(18) 3_565 . . . no
O5 P2 O7 Fe1 -36.6(3) 5_555 . . . no
O7 P2 O1 Fe2 74.6(2) . . 2_555 2_555 no
O7 P2 O2 Fe2 150.68(18) . . 3_565 3_565 no
O7 P2 O5 Fe2 -28.9(3) . . 5_555 5_555 no
